data_2225872
loop_
_publ_author_name
'Bao, Qianqian'
'Chen, Xiaodan'
'Rong, Rong'
'Shi, Feifei'

_publ_section_title
;
 (Dimethylformamide-\k<i>O</i>)[2-methoxy-6-(2-pyridylmethyliminomethyl)phenolato-\k^3^<i>N</i>,<i>N</i>',<i>O</i>^1^](thiocyanato-\k<i>N</i>)copper(II)
;
_journal_coeditor_code HB5406
_journal_issue 5
_journal_name_full 'Acta Crystallographica Section E'
_journal_page_first m563
_journal_paper_doi 10.1107/S1600536810014212
_journal_volume 66
_journal_year 2010
_chemical_formula_iupac '[Cu (C14 H13 N2 O2) (N C S) (C3 H7 N O)]'
_chemical_formula_moiety 'C18 H20 Cu N4 O3 S'
_chemical_formula_sum 'C18 H20 Cu N4 O3 S'
_chemical_formula_weight 435.98
_chemical_name_systematic
;
(Dimethylformamide-\k<i>O</i>)[2-methoxy-6-(2-
pyridylmethyliminomethyl)phenolato-
\k^3^<i>N</i>,<i>N</i>,<i>O</i>^1^](thiocyanato-\k<i>N</i>)copper(II)
;
_space_group_IT_number 2
_symmetry_cell_setting triclinic
_symmetry_space_group_name_Hall '-P 1'
_symmetry_space_group_name_H-M 'P -1'
_atom_sites_solution_hydrogens geom
_atom_sites_solution_primary direct
_atom_sites_solution_secondary difmap
_audit_creation_method SHELXL-97
_cell_angle_alpha 83.251(2)
_cell_angle_beta 72.0230(10)
_cell_angle_gamma 79.5300(10)
_cell_formula_units_Z 2
_cell_length_a 8.6768(9)
_cell_length_b 10.9310(11)
_cell_length_c 11.0689(12)
_cell_measurement_reflns_used 13380
_cell_measurement_temperature 298(2)
_cell_measurement_theta_max 27.63
_cell_measurement_theta_min 3.01
_cell_volume 979.84(18)
_computing_cell_refinement 'CrystalClear (Rigaku, 2005)'
_computing_data_collection 'CrystalClear (Rigaku, 2005)'
_computing_data_reduction 'CrystalClear (Rigaku, 2005)'
_computing_molecular_graphics 'SHELXTL (Sheldrick, 2008)'
_computing_publication_material 'SHELXL97 (Sheldrick, 2008)'
_computing_structure_refinement 'SHELXL97 (Sheldrick, 2008)'
_computing_structure_solution 'SHELXS97 (Sheldrick, 2008)'
_diffrn_ambient_temperature 298(2)
_diffrn_detector_area_resol_mean 8.192
_diffrn_measured_fraction_theta_full 0.985
_diffrn_measured_fraction_theta_max 0.985
_diffrn_measurement_device_type 'Rigaku SCXmini diffractometer'
_diffrn_measurement_method 'Thin-slice \w'
_diffrn_radiation_monochromator graphite
_diffrn_radiation_source 'fine-focus sealed tube'
_diffrn_radiation_type MoK\a
_diffrn_radiation_wavelength 0.71073
_diffrn_reflns_av_R_equivalents 0.0163
_diffrn_reflns_av_sigmaI/netI 0.0366
_diffrn_reflns_limit_h_max 10
_diffrn_reflns_limit_h_min -9
_diffrn_reflns_limit_k_max 7
_diffrn_reflns_limit_k_min -13
_diffrn_reflns_limit_l_max 13
_diffrn_reflns_limit_l_min -12
_diffrn_reflns_number 5129
_diffrn_reflns_theta_full 25.02
_diffrn_reflns_theta_max 25.02
_diffrn_reflns_theta_min 1.90
_exptl_absorpt_coefficient_mu 1.247
_exptl_absorpt_correction_T_max 0.868
_exptl_absorpt_correction_T_min 0.737
_exptl_absorpt_correction_type multi-scan
_exptl_absorpt_process_details '(CrystalClear; Rigaku, 2005)'
_exptl_crystal_colour 'dark brown'
_exptl_crystal_density_diffrn 1.478
_exptl_crystal_density_method 'not measured'
_exptl_crystal_description Prism
_exptl_crystal_F_000 450
_exptl_crystal_size_max 0.20
_exptl_crystal_size_mid 0.12
_exptl_crystal_size_min 0.09
_refine_diff_density_max 0.333
_refine_diff_density_min -0.372
_refine_ls_extinction_method none
_refine_ls_goodness_of_fit_ref 1.091
_refine_ls_hydrogen_treatment constr
_refine_ls_matrix_type full
_refine_ls_number_parameters 251
_refine_ls_number_reflns 3392
_refine_ls_number_restraints 0
_refine_ls_restrained_S_all 1.091
_refine_ls_R_factor_all 0.0522
_refine_ls_R_factor_gt 0.0357
_refine_ls_shift/su_max 0.001
_refine_ls_shift/su_mean 0.000
_refine_ls_structure_factor_coef Fsqd
_refine_ls_weighting_details 'calc w=1/[\s^2^(Fo^2^)+(0.0390P)^2^+0.2715P] where P=(Fo^2^+2Fc^2^)/3'
_refine_ls_weighting_scheme calc
_refine_ls_wR_factor_gt 0.0799
_refine_ls_wR_factor_ref 0.0900
_reflns_number_gt 2679
_reflns_number_total 3392
_reflns_threshold_expression I>2\s(I)
_cod_data_source_file hb5406.cif
_cod_data_source_block I
_cod_database_code 2225872
_cod_database_fobs_code 2225872

loop_
_symmetry_equiv_pos_as_xyz
'x, y, z'
'-x, -y, -z'

loop_
_atom_site_type_symbol
_atom_site_label
_atom_site_fract_x
_atom_site_fract_y
_atom_site_fract_z
_atom_site_U_iso_or_equiv
_atom_site_adp_type
_atom_site_calc_flag
_atom_site_refinement_flags
_atom_site_occupancy
_atom_site_disorder_assembly
_atom_site_disorder_group
Cu Cu1 0.63382(4) 0.88140(3) 0.58156(3) 0.03823(14) Uani d . 1 . .
S S1 0.1914(3) 0.73555(19) 0.89276(15) 0.0641(6) Uani d P 0.901(6) A 1
S S1' 0.255(2) 0.6960(16) 0.9198(14) 0.0641(6) Uani d P 0.099(6) A 2
N N1 0.7507(3) 0.9830(2) 0.4385(2) 0.0367(5) Uani d . 1 . .
N N2 0.6888(3) 1.0010(2) 0.6814(2) 0.0386(6) Uani d . 1 . .
N N3 0.4812(3) 0.8079(2) 0.7321(2) 0.0450(6) Uani d . 1 A .
N N4 0.9692(3) 0.5684(2) 0.7084(3) 0.0512(7) Uani d . 1 . .
O O1 0.5788(2) 0.78300(18) 0.47433(19) 0.0442(5) Uani d . 1 . .
O O2 0.4899(3) 0.61550(19) 0.3729(2) 0.0514(6) Uani d . 1 . .
O O3 0.8691(3) 0.73557(19) 0.5981(2) 0.0545(6) Uani d . 1 . .
C C1 0.7883(3) 0.9606(3) 0.3205(3) 0.0405(7) Uani d . 1 . .
H H1 0.8535 1.0123 0.2618 0.049 Uiso calc R 1 . .
C C2 0.7394(3) 0.8639(3) 0.2710(3) 0.0385(7) Uani d . 1 . .
C C3 0.6353(3) 0.7818(3) 0.3508(3) 0.0385(7) Uani d . 1 . .
C C4 0.5880(4) 0.6919(3) 0.2902(3) 0.0430(7) Uani d . 1 . .
C C5 0.6418(4) 0.6871(3) 0.1600(3) 0.0514(8) Uani d . 1 . .
H H5 0.6084 0.6291 0.1223 0.062 Uiso calc R 1 . .
C C6 0.7457(4) 0.7678(3) 0.0834(3) 0.0575(9) Uani d . 1 . .
H H6 0.7818 0.7628 -0.0044 0.069 Uiso calc R 1 . .
C C7 0.7939(4) 0.8537(3) 0.1377(3) 0.0507(8) Uani d . 1 . .
H H7 0.8639 0.9066 0.0863 0.061 Uiso calc R 1 . .
C C8 0.4532(5) 0.5136(3) 0.3227(4) 0.0697(11) Uani d . 1 . .
H H8A 0.3792 0.5445 0.2732 0.105 Uiso calc R 1 . .
H H8B 0.4032 0.4579 0.3914 0.105 Uiso calc R 1 . .
H H8C 0.5526 0.4698 0.2696 0.105 Uiso calc R 1 . .
C C9 0.8024(4) 1.0923(3) 0.4699(3) 0.0417(7) Uani d . 1 . .
H H9A 0.7397 1.1677 0.4433 0.050 Uiso calc R 1 . .
H H9B 0.9175 1.0936 0.4252 0.050 Uiso calc R 1 . .
C C10 0.7757(3) 1.0878(3) 0.6111(3) 0.0388(7) Uani d . 1 . .
C C11 0.8352(4) 1.1694(3) 0.6660(3) 0.0479(8) Uani d . 1 . .
H H11 0.8973 1.2277 0.6155 0.058 Uiso calc R 1 . .
C C12 0.8012(4) 1.1628(3) 0.7959(3) 0.0525(8) Uani d . 1 . .
H H12 0.8393 1.2173 0.8345 0.063 Uiso calc R 1 . .
C C13 0.7099(4) 1.0746(3) 0.8691(3) 0.0550(9) Uani d . 1 . .
H H13 0.6850 1.0692 0.9573 0.066 Uiso calc R 1 . .
C C14 0.6569(4) 0.9956(3) 0.8089(3) 0.0496(8) Uani d . 1 . .
H H14 0.5964 0.9356 0.8579 0.059 Uiso calc R 1 . .
C C15 0.3643(4) 0.7751(3) 0.7999(3) 0.0399(7) Uani d . 1 . .
C C16 0.8581(4) 0.6634(3) 0.6928(3) 0.0490(8) Uani d . 1 . .
H H16 0.7623 0.6769 0.7599 0.059 Uiso calc R 1 . .
C C17 0.9490(5) 0.4915(4) 0.8262(4) 0.0790(12) Uani d . 1 . .
H H17A 1.0281 0.5039 0.8662 0.118 Uiso calc R 1 . .
H H17B 0.9649 0.4055 0.8087 0.118 Uiso calc R 1 . .
H H17C 0.8405 0.5142 0.8820 0.118 Uiso calc R 1 . .
C C18 1.1236(5) 0.5440(4) 0.6098(4) 0.0901(14) Uani d . 1 . .
H H18A 1.1135 0.5866 0.5310 0.135 Uiso calc R 1 . .
H H18B 1.1522 0.4559 0.5996 0.135 Uiso calc R 1 . .
H H18C 1.2077 0.5731 0.6333 0.135 Uiso calc R 1 . .

loop_
_atom_site_aniso_label
_atom_site_aniso_U_11
_atom_site_aniso_U_22
_atom_site_aniso_U_33
_atom_site_aniso_U_12
_atom_site_aniso_U_13
_atom_site_aniso_U_23
Cu1 0.0348(2) 0.0348(2) 0.0399(2) -0.00972(15) -0.00338(15) 0.00433(15)
S1 0.0534(10) 0.0732(10) 0.0568(7) -0.0317(8) 0.0074(7) 0.0010(6)
S1' 0.0534(10) 0.0732(10) 0.0568(7) -0.0317(8) 0.0074(7) 0.0010(6)
N1 0.0332(13) 0.0317(13) 0.0418(15) -0.0070(10) -0.0076(11) 0.0055(10)
N2 0.0333(13) 0.0359(14) 0.0412(15) -0.0073(10) -0.0041(11) 0.0034(11)
N3 0.0414(14) 0.0411(15) 0.0473(16) -0.0123(12) -0.0039(13) 0.0023(12)
N4 0.0492(16) 0.0414(16) 0.0636(18) -0.0062(13) -0.0228(14) 0.0096(13)
O1 0.0451(12) 0.0429(12) 0.0410(13) -0.0173(9) -0.0029(10) 0.0004(9)
O2 0.0515(13) 0.0434(13) 0.0574(14) -0.0159(10) -0.0072(11) -0.0065(10)
O3 0.0445(13) 0.0485(14) 0.0601(15) 0.0008(10) -0.0118(11) 0.0156(11)
C1 0.0311(15) 0.0377(17) 0.0450(19) -0.0043(13) -0.0058(13) 0.0120(13)
C2 0.0321(15) 0.0351(16) 0.0425(18) -0.0011(12) -0.0070(13) 0.0034(13)
C3 0.0310(15) 0.0325(16) 0.0461(19) 0.0040(12) -0.0092(13) 0.0006(13)
C4 0.0359(16) 0.0380(17) 0.052(2) -0.0006(13) -0.0120(14) -0.0023(14)
C5 0.052(2) 0.050(2) 0.054(2) -0.0060(16) -0.0167(17) -0.0080(16)
C6 0.065(2) 0.063(2) 0.0405(19) -0.0064(18) -0.0121(17) -0.0028(16)
C7 0.0478(19) 0.054(2) 0.0447(19) -0.0083(15) -0.0085(15) 0.0073(15)
C8 0.071(2) 0.055(2) 0.084(3) -0.0228(19) -0.012(2) -0.021(2)
C9 0.0393(16) 0.0373(17) 0.0471(19) -0.0141(13) -0.0109(14) 0.0100(13)
C10 0.0282(14) 0.0326(16) 0.0502(19) -0.0010(12) -0.0074(13) 0.0014(13)
C11 0.0413(17) 0.0449(19) 0.056(2) -0.0119(14) -0.0129(15) 0.0064(15)
C12 0.052(2) 0.050(2) 0.060(2) -0.0109(16) -0.0202(17) -0.0063(16)
C13 0.059(2) 0.058(2) 0.046(2) -0.0076(17) -0.0131(17) -0.0038(16)
C14 0.0510(19) 0.0473(19) 0.047(2) -0.0154(15) -0.0074(16) 0.0042(15)
C15 0.0478(18) 0.0331(16) 0.0367(17) -0.0109(14) -0.0066(15) -0.0022(13)
C16 0.0421(18) 0.0425(19) 0.059(2) -0.0060(15) -0.0104(16) -0.0016(16)
C17 0.090(3) 0.068(3) 0.080(3) -0.016(2) -0.039(2) 0.032(2)
C18 0.061(2) 0.090(3) 0.092(3) 0.024(2) -0.012(2) 0.016(2)

loop_
_atom_type_symbol
_atom_type_description
_atom_type_scat_dispersion_real
_atom_type_scat_dispersion_imag
_atom_type_scat_source
C C 0.0033 0.0016 'International Tables Vol C Tables 4.2.6.8 and 6.1.1.4'
H H 0.0000 0.0000 'International Tables Vol C Tables 4.2.6.8 and 6.1.1.4'
O O 0.0106 0.0060 'International Tables Vol C Tables 4.2.6.8 and 6.1.1.4'
N N 0.0061 0.0033 'International Tables Vol C Tables 4.2.6.8 and 6.1.1.4'
S S 0.1246 0.1234 'International Tables Vol C Tables 4.2.6.8 and 6.1.1.4'
Cu Cu 0.3201 1.2651 'International Tables Vol C Tables 4.2.6.8 and 6.1.1.4'

loop_
_geom_angle_atom_site_label_1
_geom_angle_atom_site_label_2
_geom_angle_atom_site_label_3
_geom_angle_site_symmetry_1
_geom_angle_site_symmetry_3
_geom_angle
_geom_angle_publ_flag
O1 Cu1 N1 . . 92.88(9) y
O1 Cu1 N3 . . 90.19(9) y
N1 Cu1 N3 . . 168.56(9) y
O1 Cu1 N2 . . 173.84(9) y
N1 Cu1 N2 . . 82.13(10) y
N3 Cu1 N2 . . 94.01(10) y
O1 Cu1 O3 . . 93.96(8) y
N1 Cu1 O3 . . 96.07(8) y
N3 Cu1 O3 . . 94.71(9) y
N2 Cu1 O3 . . 90.18(8) y
C1 N1 C9 . . 118.2(2) ?
C1 N1 Cu1 . . 125.6(2) ?
C9 N1 Cu1 . . 116.20(18) ?
C10 N2 C14 . . 118.4(3) ?
C10 N2 Cu1 . . 115.2(2) ?
C14 N2 Cu1 . . 126.2(2) ?
C15 N3 Cu1 . . 161.4(3) ?
C16 N4 C18 . . 120.1(3) ?
C16 N4 C17 . . 122.3(3) ?
C18 N4 C17 . . 117.5(3) ?
C3 O1 Cu1 . . 127.30(19) ?
C4 O2 C8 . . 117.7(3) ?
C16 O3 Cu1 . . 119.2(2) ?
N1 C1 C2 . . 126.2(3) ?
N1 C1 H1 . . 116.9 ?
C2 C1 H1 . . 116.9 ?
C7 C2 C3 . . 119.9(3) ?
C7 C2 C1 . . 118.0(3) ?
C3 C2 C1 . . 122.1(3) ?
O1 C3 C2 . . 124.9(3) ?
O1 C3 C4 . . 117.8(3) ?
C2 C3 C4 . . 117.3(3) ?
O2 C4 C5 . . 125.5(3) ?
O2 C4 C3 . . 113.9(3) ?
C5 C4 C3 . . 120.6(3) ?
C4 C5 C6 . . 121.2(3) ?
C4 C5 H5 . . 119.4 ?
C6 C5 H5 . . 119.4 ?
C7 C6 C5 . . 119.8(3) ?
C7 C6 H6 . . 120.1 ?
C5 C6 H6 . . 120.1 ?
C6 C7 C2 . . 121.2(3) ?
C6 C7 H7 . . 119.4 ?
C2 C7 H7 . . 119.4 ?
O2 C8 H8A . . 109.5 ?
O2 C8 H8B . . 109.5 ?
H8A C8 H8B . . 109.5 ?
O2 C8 H8C . . 109.5 ?
H8A C8 H8C . . 109.5 ?
H8B C8 H8C . . 109.5 ?
N1 C9 C10 . . 109.5(2) ?
N1 C9 H9A . . 109.8 ?
C10 C9 H9A . . 109.8 ?
N1 C9 H9B . . 109.8 ?
C10 C9 H9B . . 109.8 ?
H9A C9 H9B . . 108.2 ?
N2 C10 C11 . . 121.8(3) ?
N2 C10 C9 . . 116.1(3) ?
C11 C10 C9 . . 122.2(3) ?
C12 C11 C10 . . 119.0(3) ?
C12 C11 H11 . . 120.5 ?
C10 C11 H11 . . 120.5 ?
C11 C12 C13 . . 119.5(3) ?
C11 C12 H12 . . 120.2 ?
C13 C12 H12 . . 120.2 ?
C14 C13 C12 . . 118.5(3) ?
C14 C13 H13 . . 120.7 ?
C12 C13 H13 . . 120.7 ?
N2 C14 C13 . . 122.7(3) ?
N2 C14 H14 . . 118.6 ?
C13 C14 H14 . . 118.6 ?
N3 C15 S1' . . 156.9(9) ?
N3 C15 S1 . . 176.5(3) ?
S1' C15 S1 . . 26.5(8) ?
O3 C16 N4 . . 126.1(3) ?
O3 C16 H16 . . 116.9 ?
N4 C16 H16 . . 116.9 ?
N4 C17 H17A . . 109.5 ?
N4 C17 H17B . . 109.5 ?
H17A C17 H17B . . 109.5 ?
N4 C17 H17C . . 109.5 ?
H17A C17 H17C . . 109.5 ?
H17B C17 H17C . . 109.5 ?
N4 C18 H18A . . 109.5 ?
N4 C18 H18B . . 109.5 ?
H18A C18 H18B . . 109.5 ?
N4 C18 H18C . . 109.5 ?
H18A C18 H18C . . 109.5 ?
H18B C18 H18C . . 109.5 ?

loop_
_geom_bond_atom_site_label_1
_geom_bond_atom_site_label_2
_geom_bond_site_symmetry_2
_geom_bond_distance
_geom_bond_publ_flag
Cu1 O1 . 1.905(2) y
Cu1 N1 . 1.942(2) y
Cu1 N3 . 1.971(3) y
Cu1 N2 . 2.012(2) y
Cu1 O3 . 2.392(2) y
S1 C15 . 1.635(3) ?
S1' C15 . 1.633(13) ?
N1 C1 . 1.287(4) ?
N1 C9 . 1.463(3) ?
N2 C10 . 1.342(4) ?
N2 C14 . 1.347(4) ?
N3 C15 . 1.149(4) ?
N4 C16 . 1.317(4) ?
N4 C18 . 1.447(5) ?
N4 C17 . 1.447(4) ?
O1 C3 . 1.304(3) ?
O2 C4 . 1.364(4) ?
O2 C8 . 1.426(4) ?
O3 C16 . 1.225(4) ?
C1 C2 . 1.427(4) ?
C1 H1 . 0.9300 ?
C2 C7 . 1.416(4) ?
C2 C3 . 1.420(4) ?
C3 C4 . 1.433(4) ?
C4 C5 . 1.375(4) ?
C5 C6 . 1.397(5) ?
C5 H5 . 0.9300 ?
C6 C7 . 1.358(5) ?
C6 H6 . 0.9300 ?
C7 H7 . 0.9300 ?
C8 H8A . 0.9600 ?
C8 H8B . 0.9600 ?
C8 H8C . 0.9600 ?
C9 C10 . 1.504(4) ?
C9 H9A . 0.9700 ?
C9 H9B . 0.9700 ?
C10 C11 . 1.385(4) ?
C11 C12 . 1.372(4) ?
C11 H11 . 0.9300 ?
C12 C13 . 1.383(4) ?
C12 H12 . 0.9300 ?
C13 C14 . 1.368(4) ?
C13 H13 . 0.9300 ?
C14 H14 . 0.9300 ?
C16 H16 . 0.9300 ?
C17 H17A . 0.9600 ?
C17 H17B . 0.9600 ?
C17 H17C . 0.9600 ?
C18 H18A . 0.9600 ?
C18 H18B . 0.9600 ?
C18 H18C . 0.9600 ?
